data_4073610
loop_
_publ_author_name
'Sangtrirutnugul, Preeyanuch'
'Tilley, T. Don'

_publ_section_title
;
 Silyl Derivatives of [Bis(8-quinolyl)methylsilyl]iridium(III)
 Complexes:&#x00A0; Catalytic Redistribution of Arylsilanes and
 Dehydrogenative Arene Silylation
;
_journal_issue 23
_journal_name_full Organometallics
_journal_page_first 5557
_journal_paper_doi 10.1021/om700494q
_journal_volume 26
_journal_year 2007
_chemical_formula_moiety 'C29 H46 Ir N2 P3 Si, 0.5(C4 H10 O)'
_chemical_formula_sum 'C31 H51 Ir N2 O0.5 P3 Si'
_chemical_formula_weight 772.96
_space_group_IT_number 13
_symmetry_cell_setting monoclinic
_symmetry_Int_Tables_number 13
_symmetry_space_group_name_Hall '-P 2yc'
_symmetry_space_group_name_H-M 'P 1 2/c 1'
_audit_creation_date 'Thu Mar 29 18:24:37 2007 '
_audit_creation_method 'by teXsan'
_cell_angle_alpha 90
_cell_angle_beta 113.064(1)
_cell_angle_gamma 90
_cell_formula_units_Z 4
_cell_length_a 17.379(2)
_cell_length_b 12.243(1)
_cell_length_c 17.594(2)
_cell_measurement_reflns_used 2462
_cell_measurement_temperature 155.2
_cell_measurement_theta_max 24.7
_cell_measurement_theta_min 3.3
_cell_volume 3444.3(6)
_computing_cell_refinement 'Bruker-AXS SAINT v6.40'
_computing_data_collection 'Bruker-AXS SMART v5.054'
_computing_data_reduction 'Bruker-AXS SAINT v6.40'
_computing_publication_material teXsan
_computing_structure_refinement teXsan
_computing_structure_solution SIR97
_diffrn_measured_fraction_theta_full 0.9414
_diffrn_measured_fraction_theta_max 0.9414
_diffrn_measurement_device_type 'Bruker SMART 1000'
_diffrn_measurement_method \w-scans
_diffrn_radiation_type 'Mo K\a'
_diffrn_radiation_wavelength 0.7107
_diffrn_reflns_av_R_equivalents 0.048
_diffrn_reflns_limit_h_max 21
_diffrn_reflns_limit_h_min 0
_diffrn_reflns_limit_k_max 15
_diffrn_reflns_limit_k_min 0
_diffrn_reflns_limit_l_max 20
_diffrn_reflns_limit_l_min -21
_diffrn_reflns_number 16278
_diffrn_reflns_theta_full 26.40
_diffrn_reflns_theta_max 26.40
_diffrn_standards_decay_% 0
_diffrn_standards_interval_count 0
_diffrn_standards_interval_time 0
_diffrn_standards_number 0
_exptl_absorpt_coefficient_mu 4.085
_exptl_absorpt_correction_T_max 1.000
_exptl_absorpt_correction_T_min 0.699
_exptl_absorpt_correction_type empirical
_exptl_absorpt_process_details 'Blessing, 1995'
_exptl_crystal_colour yellow
_exptl_crystal_density_diffrn 1.489
_exptl_crystal_density_method 'not measured'
_exptl_crystal_description block
_exptl_crystal_F_000 1564.00
_exptl_crystal_size_max 0.100
_exptl_crystal_size_mid 0.100
_exptl_crystal_size_min 0.080
_refine_diff_density_max 1.50
_refine_diff_density_min -0.70
_refine_ls_extinction_method none
_refine_ls_goodness_of_fit_ref 1.266
_refine_ls_hydrogen_treatment mixed
_refine_ls_number_parameters 351
_refine_ls_number_reflns 3964
_refine_ls_R_factor_all 0.0372
_refine_ls_R_factor_gt 0.0372
_refine_ls_shift/su_max 0.0125
_refine_ls_structure_factor_coef F
_refine_ls_weighting_details 'w = 1/[\s^2^(Fo) + 0.00022|Fo|^2^]'
_refine_ls_weighting_scheme calc
_refine_ls_wR_factor_all 0.0368
_refine_ls_wR_factor_ref 0.0368
_reflns_number_gt 3964
_reflns_number_total 6855
_reflns_threshold_expression F^2^>3.0\s(F^2^)
_cod_data_source_file om700494q-file004.cif
_cod_data_source_block nuch29
_cod_depositor_comments
;

2021-04-11
Z value and formula fixed to values more according to usual
chemical conventions.                 miguel
;
_cod_original_formula_weight 1545.92
_cod_original_formula_moiety '2(C29 H46 Ir N2 P3 Si), C4 H10 O'
_cod_original_formula_units_Z 2
_cod_original_cell_volume 3444.2(6)
_cod_original_sg_symbol_Hall '-P 2yc      '
_cod_original_sg_symbol_H-M 'P 2/c      '
_cod_original_formula_sum 'C62 H102 Ir2 N4 O P6 Si2 '
_cod_database_code 4073610

loop_
_symmetry_equiv_pos_as_xyz
x,y,z
-x,y,1/2-z
-x,-y,-z
x,-y,1/2+z

loop_
_atom_site_label
_atom_site_type_symbol
_atom_site_fract_x
_atom_site_fract_y
_atom_site_fract_z
_atom_site_U_iso_or_equiv
_atom_site_adp_type
_atom_site_occupancy
_atom_site_calc_flag
_atom_site_refinement_flags
Ir Ir 0.75950(2) 0.42295(2) 0.22549(2) 0.02644(8) Uani 1.00 d .
P(1) P 0.7280(1) 0.3206(2) 0.3187(1) 0.0316(6) Uani 1.00 d .
P(2) P 0.8477(1) 0.5485(2) 0.3215(1) 0.0369(7) Uani 1.00 d .
P(3) P 0.6372(1) 0.5257(2) 0.1798(1) 0.0323(6) Uani 1.00 d .
Si Si 0.7205(1) 0.2947(2) 0.1114(1) 0.0261(6) Uani 1.00 d .
O(1) O 1.0000 0.1440(8) 0.7500 0.070(3) Uani 1.00 d S
N(1) N 0.5387(4) 0.1975(5) 0.0748(4) 0.034(2) Uani 1.00 d .
N(2) N 0.7289(4) 0.1568(5) -0.0380(4) 0.037(2) Uani 1.00 d .
C(1) C 0.4619(5) 0.1685(7) 0.0577(5) 0.040(3) Uani 1.00 d .
C(2) C 0.4351(6) 0.0631(8) 0.0670(5) 0.048(3) Uani 1.00 d .
C(3) C 0.4929(6) -0.0147(8) 0.0972(5) 0.051(3) Uani 1.00 d .
C(4) C 0.5782(5) 0.0107(6) 0.1183(5) 0.037(3) Uani 1.00 d .
C(5) C 0.6421(6) -0.0690(7) 0.1514(5) 0.051(3) Uani 1.00 d .
C(6) C 0.7231(6) -0.0400(7) 0.1688(5) 0.050(3) Uani 1.00 d .
C(7) C 0.7430(5) 0.0679(7) 0.1564(4) 0.036(2) Uani 1.00 d .
C(8) C 0.6841(5) 0.1494(6) 0.1249(4) 0.032(2) Uani 1.00 d .
C(9) C 0.5994(5) 0.1186(6) 0.1045(4) 0.032(2) Uani 1.00 d .
C(10) C 0.7212(5) 0.0949(7) -0.1019(5) 0.043(3) Uani 1.00 d .
C(11) C 0.7884(6) 0.0540(7) -0.1177(5) 0.045(3) Uani 1.00 d .
C(12) C 0.8662(5) 0.0770(7) -0.0645(5) 0.042(3) Uani 1.00 d .
C(13) C 0.8785(5) 0.1431(6) 0.0052(4) 0.029(2) Uani 1.00 d .
C(14) C 0.9588(5) 0.1719(6) 0.0620(5) 0.037(3) Uani 1.00 d .
C(15) C 0.9689(5) 0.2352(6) 0.1277(5) 0.037(2) Uani 1.00 d .
C(16) C 0.8975(4) 0.2744(6) 0.1393(4) 0.030(2) Uani 1.00 d .
C(17) C 0.8166(4) 0.2493(6) 0.0874(4) 0.027(2) Uani 1.00 d .
C(18) C 0.8076(4) 0.1824(6) 0.0175(4) 0.028(2) Uani 1.00 d .
C(19) C 0.6436(5) 0.3489(6) 0.0089(4) 0.035(2) Uani 1.00 d .
C(20) C 0.8037(5) 0.5087(6) 0.1400(5) 0.035(2) Uani 1.00 d .
C(21) C 0.6522(5) 0.2101(7) 0.2890(5) 0.047(3) Uani 1.00 d .
C(22) C 0.8184(5) 0.2488(8) 0.3908(6) 0.062(3) Uani 1.00 d .
C(23) C 0.6909(6) 0.3892(7) 0.3914(5) 0.053(3) Uani 1.00 d .
C(24) C 0.8488(6) 0.5740(8) 0.4248(5) 0.060(3) Uani 1.00 d .
C(25) C 0.9574(5) 0.5177(9) 0.3496(7) 0.077(4) Uani 1.00 d .
C(26) C 0.8448(6) 0.6900(7) 0.2885(6) 0.062(3) Uani 1.00 d .
C(27) C 0.5385(5) 0.4523(6) 0.1496(5) 0.040(3) Uani 1.00 d .
C(28) C 0.6163(5) 0.6146(6) 0.0903(5) 0.042(3) Uani 1.00 d .
C(29) C 0.6226(5) 0.6262(6) 0.2504(5) 0.043(3) Uani 1.00 d .
C(30) C 0.9575(7) 0.0837(9) 0.6794(7) 0.074(4) Uani 1.00 d .
C(31) C 0.9125(9) 0.152(1) 0.6100(7) 0.100(5) Uani 1.00 d .
H(1) H 0.822(4) 0.357(6) 0.250(4) 0.0443 Uiso 1.00 calc .
H(2) H 0.4201 0.2233 0.0367 0.0482 Uiso 1.00 calc .
H(3) H 0.3774 0.0476 0.0525 0.0572 Uiso 1.00 calc .
H(4) H 0.4769 -0.0871 0.1042 0.0605 Uiso 1.00 calc .
H(5) H 0.6284 -0.1418 0.1610 0.0601 Uiso 1.00 calc .
H(6) H 0.7659 -0.0931 0.1894 0.0601 Uiso 1.00 calc .
H(7) H 0.8000 0.0859 0.1702 0.0437 Uiso 1.00 calc .
H(8) H 0.6665 0.0770 -0.1398 0.0512 Uiso 1.00 calc .
H(9) H 0.7788 0.0109 -0.1653 0.0542 Uiso 1.00 calc .
H(10) H 0.9127 0.0488 -0.0736 0.0503 Uiso 1.00 calc .
H(11) H 1.0063 0.1467 0.0533 0.0441 Uiso 1.00 calc .
H(12) H 1.0236 0.2530 0.1660 0.0455 Uiso 1.00 calc .
H(13) H 0.9056 0.3206 0.1855 0.0358 Uiso 1.00 calc .
H(14) H 0.5944 0.3734 0.0149 0.0416 Uiso 1.00 calc .
H(15) H 0.6295 0.2925 -0.0313 0.0416 Uiso 1.00 calc .
H(16) H 0.6682 0.4081 -0.0084 0.0416 Uiso 1.00 calc .
H(17) H 0.6583 0.1686 0.3366 0.0567 Uiso 1.00 calc .
H(18) H 0.5977 0.2395 0.2651 0.0567 Uiso 1.00 calc .
H(19) H 0.6624 0.1646 0.2501 0.0567 Uiso 1.00 calc .
H(20) H 0.8059 0.2209 0.4349 0.0755 Uiso 1.00 calc .
H(21) H 0.8319 0.1898 0.3628 0.0755 Uiso 1.00 calc .
H(22) H 0.8644 0.2974 0.4115 0.0755 Uiso 1.00 calc .
H(23) H 0.6951 0.3400 0.4348 0.0636 Uiso 1.00 calc .
H(24) H 0.6343 0.4105 0.3631 0.0636 Uiso 1.00 calc .
H(25) H 0.7244 0.4517 0.4139 0.0636 Uiso 1.00 calc .
H(26) H 0.8505 0.5071 0.4519 0.0723 Uiso 1.00 calc .
H(27) H 0.7991 0.6130 0.4193 0.0723 Uiso 1.00 calc .
H(28) H 0.8961 0.6173 0.4557 0.0723 Uiso 1.00 calc .
H(29) H 0.9726 0.4558 0.3853 0.0915 Uiso 1.00 calc .
H(30) H 0.9905 0.5784 0.3771 0.0915 Uiso 1.00 calc .
H(31) H 0.9672 0.5017 0.3012 0.0915 Uiso 1.00 calc .
H(32) H 0.7959 0.7238 0.2895 0.0744 Uiso 1.00 calc .
H(33) H 0.8436 0.6918 0.2345 0.0744 Uiso 1.00 calc .
H(34) H 0.8928 0.7268 0.3255 0.0744 Uiso 1.00 calc .
H(35) H 0.5338 0.4218 0.1971 0.0486 Uiso 1.00 calc .
H(36) H 0.5366 0.3961 0.1118 0.0486 Uiso 1.00 calc .
H(37) H 0.4935 0.5019 0.1238 0.0486 Uiso 1.00 calc .
H(38) H 0.5607 0.6423 0.0722 0.0506 Uiso 1.00 calc .
H(39) H 0.6216 0.5737 0.0466 0.0506 Uiso 1.00 calc .
H(40) H 0.6546 0.6734 0.1048 0.0506 Uiso 1.00 calc .
H(41) H 0.6316 0.5919 0.3016 0.0519 Uiso 1.00 calc .
H(42) H 0.6615 0.6841 0.2592 0.0519 Uiso 1.00 calc .
H(43) H 0.5673 0.6542 0.2269 0.0519 Uiso 1.00 calc .
H(44) H 0.7580 0.5217 0.0890 0.0432 Uiso 1.00 calc .
H(45) H 0.8444 0.4652 0.1304 0.0432 Uiso 1.00 calc .
H(46) H 0.8282 0.5766 0.1635 0.0432 Uiso 1.00 calc .
H(47) H 0.9182 0.0333 0.6877 0.0916 Uiso 1.00 calc .
H(48) H 0.9957 0.0382 0.6649 0.0916 Uiso 1.00 calc .
H(49) H 0.8816 0.1135 0.5600 0.1141 Uiso 1.00 calc .
H(50) H 0.9497 0.2020 0.5984 0.1141 Uiso 1.00 calc .
H(51) H 0.8724 0.1979 0.6217 0.1141 Uiso 1.00 calc .

loop_
_atom_site_aniso_label
_atom_site_aniso_U_11
_atom_site_aniso_U_22
_atom_site_aniso_U_33
_atom_site_aniso_U_12
_atom_site_aniso_U_13
_atom_site_aniso_U_23
Ir 0.0264(2) 0.0258(2) 0.0277(2) 0.0024(2) 0.0113(1) -0.0003(2)
P(1) 0.034(1) 0.033(1) 0.030(1) 0.0040(10) 0.0145(9) 0.0018(10)
P(2) 0.034(1) 0.032(1) 0.043(1) -0.0020(9) 0.014(1) -0.0073(10)
P(3) 0.031(1) 0.027(1) 0.040(1) 0.0040(9) 0.0139(10) 0.0035(10)
Si 0.025(1) 0.026(1) 0.027(1) 0.0002(9) 0.0101(9) 0.0014(9)
O(1) 0.100(8) 0.060(7) 0.048(6) 0.0001 0.027(6) -0.0000
N(1) 0.037(4) 0.032(4) 0.036(4) -0.001(3) 0.016(3) 0.002(3)
N(2) 0.038(4) 0.037(4) 0.036(4) -0.013(3) 0.015(3) -0.004(3)
C(1) 0.035(5) 0.045(6) 0.040(5) -0.010(4) 0.015(4) -0.009(4)
C(2) 0.056(6) 0.056(7) 0.037(5) -0.027(5) 0.023(4) -0.006(5)
C(3) 0.071(7) 0.039(6) 0.046(6) -0.020(5) 0.027(5) -0.008(5)
C(4) 0.058(6) 0.024(5) 0.037(5) -0.000(4) 0.027(4) -0.000(4)
C(5) 0.085(7) 0.026(5) 0.050(6) -0.005(6) 0.036(5) 0.005(5)
C(6) 0.073(7) 0.039(6) 0.039(5) 0.012(5) 0.024(5) 0.007(4)
C(7) 0.042(5) 0.035(5) 0.034(4) 0.005(4) 0.018(4) 0.002(4)
C(8) 0.041(5) 0.031(5) 0.029(4) -0.003(4) 0.020(4) -0.007(4)
C(9) 0.045(5) 0.032(5) 0.021(4) -0.004(4) 0.016(4) -0.005(3)
C(10) 0.049(5) 0.049(6) 0.026(4) -0.018(4) 0.009(4) -0.003(4)
C(11) 0.069(7) 0.036(6) 0.040(5) -0.006(5) 0.029(5) -0.008(4)
C(12) 0.057(6) 0.033(5) 0.045(5) 0.007(5) 0.030(4) 0.004(5)
C(13) 0.044(5) 0.021(4) 0.026(4) 0.004(4) 0.017(4) 0.003(3)
C(14) 0.036(5) 0.033(5) 0.047(5) 0.007(4) 0.022(4) 0.000(4)
C(15) 0.032(5) 0.040(5) 0.037(5) -0.002(4) 0.010(4) -0.008(4)
C(16) 0.034(5) 0.028(5) 0.032(4) 0.003(4) 0.018(4) -0.002(4)
C(17) 0.032(4) 0.020(4) 0.030(4) -0.000(3) 0.012(3) -0.001(3)
C(18) 0.030(4) 0.024(4) 0.032(4) -0.002(3) 0.015(4) -0.001(3)
C(19) 0.033(5) 0.041(5) 0.027(4) 0.002(4) 0.009(4) 0.003(4)
C(20) 0.040(5) 0.028(5) 0.046(5) -0.005(4) 0.025(4) 0.005(4)
C(21) 0.058(6) 0.050(6) 0.042(5) -0.016(5) 0.030(5) -0.007(4)
C(22) 0.052(6) 0.066(7) 0.068(7) 0.015(5) 0.026(5) 0.029(6)
C(23) 0.077(7) 0.055(6) 0.050(6) -0.002(5) 0.050(5) -0.004(5)
C(24) 0.077(7) 0.058(6) 0.048(6) -0.025(6) 0.026(5) -0.023(5)
C(25) 0.040(6) 0.067(7) 0.108(9) -0.004(5) 0.013(6) -0.042(7)
C(26) 0.072(7) 0.039(6) 0.072(7) -0.012(5) 0.024(6) -0.010(5)
C(27) 0.034(5) 0.037(6) 0.051(5) 0.004(4) 0.019(4) 0.007(4)
C(28) 0.044(5) 0.029(5) 0.050(6) 0.009(4) 0.016(4) 0.008(4)
C(29) 0.045(5) 0.030(5) 0.052(6) 0.010(4) 0.018(4) 0.007(4)
C(30) 0.081(8) 0.071(8) 0.071(8) -0.014(7) 0.031(6) -0.014(7)
C(31) 0.14(1) 0.094(10) 0.054(8) -0.010(9) 0.023(8) -0.008(7)

loop_
_atom_type_symbol
_atom_type_description
_atom_type_scat_dispersion_real
_atom_type_scat_dispersion_imag
_atom_type_scat_source
C C 0.003 0.002
;International Tables for Crystallography
(1992, Vol. C, Tables 4.2.6.8 and 6.1.1.1)
;
Si Si 0.082 0.070
;International Tables for Crystallography
(1992, Vol. C, Tables 4.2.6.8 and 6.1.1.1)
;
N N 0.006 0.003
;International Tables for Crystallography
(1992, Vol. C, Tables 4.2.6.8 and 6.1.1.1)
;
P P 0.102 0.094
;International Tables for Crystallography
(1992, Vol. C, Tables 4.2.6.8 and 6.1.1.1)
;
Ir Ir -1.444 7.990
;International Tables for Crystallography
(1992, Vol. C, Tables 4.2.6.8 and 6.1.1.1)
;
H H 0.000 0.000
;International Tables for Crystallography
(1992, Vol. C, Table 6.1.1.2)
;
O O 0.011 0.006
;International Tables for Crystallography
(1992, Vol. C, Tables 4.2.6.8 and 6.1.1.1)
;

loop_
_geom_angle_atom_site_label_1
_geom_angle_atom_site_label_2
_geom_angle_atom_site_label_3
_geom_angle
_geom_angle_site_symmetry_1
_geom_angle_site_symmetry_2
_geom_angle_site_symmetry_3
_geom_angle_publ_flag
P(1) Ir P(2) 96.57(8) . . . ?
P(1) Ir P(3) 95.79(7) . . . ?
P(1) Ir Si 99.80(7) . . . ?
P(1) Ir C(20) 172.9(2) . . . ?
P(2) Ir P(3) 98.36(7) . . . ?
P(2) Ir Si 155.33(7) . . . ?
P(2) Ir C(20) 82.8(2) . . . ?
P(3) Ir Si 98.20(7) . . . ?
P(3) Ir C(20) 91.3(2) . . . ?
Si Ir C(20) 78.6(2) . . . ?
Ir P(1) C(21) 123.4(3) . . . ?
Ir P(1) C(22) 112.4(3) . . . ?
Ir P(1) C(23) 119.6(3) . . . ?
C(21) P(1) C(22) 99.9(4) . . . ?
C(21) P(1) C(23) 97.3(4) . . . ?
C(22) P(1) C(23) 100.2(4) . . . ?
Ir P(2) C(24) 124.9(3) . . . ?
Ir P(2) C(25) 112.4(3) . . . ?
Ir P(2) C(26) 117.6(3) . . . ?
C(24) P(2) C(25) 99.4(5) . . . ?
C(24) P(2) C(26) 98.1(4) . . . ?
C(25) P(2) C(26) 100.4(5) . . . ?
Ir P(3) C(27) 117.6(3) . . . ?
Ir P(3) C(28) 117.8(3) . . . ?
Ir P(3) C(29) 118.6(3) . . . ?
C(27) P(3) C(28) 101.3(4) . . . ?
C(27) P(3) C(29) 99.4(4) . . . ?
C(28) P(3) C(29) 98.7(4) . . . ?
Ir Si C(8) 119.5(2) . . . ?
Ir Si C(17) 112.1(2) . . . ?
Ir Si C(19) 115.1(2) . . . ?
C(8) Si C(17) 96.5(3) . . . ?
C(8) Si C(19) 107.3(3) . . . ?
C(17) Si C(19) 103.8(3) . . . ?
C(30) O(1) C(30) 115(1) 1_555 1_555 2_756 ?
C(1) N(1) C(9) 117.6(7) . . . ?
C(10) N(2) C(18) 118.6(7) . . . ?
N(1) C(1) C(2) 125.7(8) . . . ?
C(1) C(2) C(3) 118.0(8) . . . ?
C(2) C(3) C(4) 119.7(8) . . . ?
C(3) C(4) C(5) 121.9(8) . . . ?
C(3) C(4) C(9) 118.4(8) . . . ?
C(5) C(4) C(9) 119.7(8) . . . ?
C(4) C(5) C(6) 119.0(8) . . . ?
C(5) C(6) C(7) 120.4(8) . . . ?
C(6) C(7) C(8) 123.6(8) . . . ?
Si C(8) C(7) 119.2(6) . . . ?
Si C(8) C(9) 124.7(6) . . . ?
C(7) C(8) C(9) 116.2(7) . . . ?
N(1) C(9) C(4) 120.5(7) . . . ?
N(1) C(9) C(8) 118.3(7) . . . ?
C(4) C(9) C(8) 121.1(7) . . . ?
N(2) C(10) C(11) 124.3(8) . . . ?
C(10) C(11) C(12) 118.7(7) . . . ?
C(11) C(12) C(13) 119.6(7) . . . ?
C(12) C(13) C(14) 122.1(7) . . . ?
C(12) C(13) C(18) 118.8(7) . . . ?
C(14) C(13) C(18) 119.1(7) . . . ?
C(13) C(14) C(15) 121.0(7) . . . ?
C(14) C(15) C(16) 119.4(7) . . . ?
C(15) C(16) C(17) 123.5(7) . . . ?
Si C(17) C(16) 121.9(5) . . . ?
Si C(17) C(18) 122.1(5) . . . ?
C(16) C(17) C(18) 115.8(6) . . . ?
N(2) C(18) C(13) 119.9(7) . . . ?
N(2) C(18) C(17) 119.0(6) . . . ?
C(13) C(18) C(17) 121.1(7) . . . ?
O(1) C(30) C(31) 112.0(10) . . . ?
P(1) Ir H(1) 79(2) . . . no
P(2) Ir H(1) 86(2) . . . no
P(3) Ir H(1) 173(2) . . . no
Si Ir H(1) 78(2) . . . no
C(20) Ir H(1) 93(2) . . . no
N(1) C(1) H(2) 117.242 . . . no
C(2) C(1) H(2) 117.078 . . . no
C(1) C(2) H(3) 121.067 . . . no
C(3) C(2) H(3) 120.914 . . . no
C(2) C(3) H(4) 120.199 . . . no
C(4) C(3) H(4) 120.057 . . . no
C(4) C(5) H(5) 120.243 . . . no
C(6) C(5) H(5) 120.722 . . . no
C(5) C(6) H(6) 119.507 . . . no
C(7) C(6) H(6) 120.118 . . . no
C(6) C(7) H(7) 118.374 . . . no
C(8) C(7) H(7) 118.048 . . . no
N(2) C(10) H(8) 118.159 . . . no
C(11) C(10) H(8) 117.574 . . . no
C(10) C(11) H(9) 120.385 . . . no
C(12) C(11) H(9) 120.880 . . . no
C(11) C(12) H(10) 120.089 . . . no
C(13) C(12) H(10) 120.274 . . . no
C(13) C(14) H(11) 119.235 . . . no
C(15) C(14) H(11) 119.763 . . . no
C(14) C(15) H(12) 120.064 . . . no
C(16) C(15) H(12) 120.507 . . . no
C(15) C(16) H(13) 118.553 . . . no
C(17) C(16) H(13) 117.938 . . . no
Si C(19) H(14) 109.574 . . . no
Si C(19) H(15) 109.493 . . . no
Si C(19) H(16) 109.560 . . . no
H(14) C(19) H(15) 109.369 . . . no
H(14) C(19) H(16) 109.443 . . . no
H(15) C(19) H(16) 109.388 . . . no
Ir C(20) H(44) 109.722 . . . no
Ir C(20) H(45) 109.681 . . . no
Ir C(20) H(46) 109.668 . . . no
H(44) C(20) H(45) 109.289 . . . no
H(44) C(20) H(46) 109.277 . . . no
H(45) C(20) H(46) 109.188 . . . no
P(1) C(21) H(17) 109.096 . . . no
P(1) C(21) H(18) 109.390 . . . no
P(1) C(21) H(19) 109.009 . . . no
H(17) C(21) H(18) 110.013 . . . no
H(17) C(21) H(19) 109.437 . . . no
H(18) C(21) H(19) 109.873 . . . no
P(1) C(22) H(20) 109.500 . . . no
P(1) C(22) H(21) 109.086 . . . no
P(1) C(22) H(22) 109.487 . . . no
H(20) C(22) H(21) 109.358 . . . no
H(20) C(22) H(22) 110.018 . . . no
H(21) C(22) H(22) 109.375 . . . no
P(1) C(23) H(23) 109.275 . . . no
P(1) C(23) H(24) 109.430 . . . no
P(1) C(23) H(25) 109.406 . . . no
H(23) C(23) H(24) 109.490 . . . no
H(23) C(23) H(25) 109.502 . . . no
H(24) C(23) H(25) 109.723 . . . no
P(2) C(24) H(26) 109.759 . . . no
P(2) C(24) H(27) 108.970 . . . no
P(2) C(24) H(28) 109.412 . . . no
H(26) C(24) H(27) 109.501 . . . no
H(26) C(24) H(28) 110.222 . . . no
H(27) C(24) H(28) 108.954 . . . no
P(2) C(25) H(29) 109.573 . . . no
P(2) C(25) H(30) 109.854 . . . no
P(2) C(25) H(31) 109.582 . . . no
H(29) C(25) H(30) 109.407 . . . no
H(29) C(25) H(31) 108.997 . . . no
H(30) C(25) H(31) 109.410 . . . no
P(2) C(26) H(32) 108.766 . . . no
P(2) C(26) H(33) 109.280 . . . no
P(2) C(26) H(34) 109.076 . . . no
H(32) C(26) H(33) 109.833 . . . no
H(32) C(26) H(34) 109.515 . . . no
H(33) C(26) H(34) 110.343 . . . no
P(3) C(27) H(35) 109.465 . . . no
P(3) C(27) H(36) 109.450 . . . no
P(3) C(27) H(37) 109.119 . . . no
H(35) C(27) H(36) 109.968 . . . no
H(35) C(27) H(37) 109.431 . . . no
H(36) C(27) H(37) 109.390 . . . no
P(3) C(28) H(38) 109.351 . . . no
P(3) C(28) H(39) 109.465 . . . no
P(3) C(28) H(40) 109.810 . . . no
H(38) C(28) H(39) 108.978 . . . no
H(38) C(28) H(40) 109.515 . . . no
H(39) C(28) H(40) 109.704 . . . no
P(3) C(29) H(41) 109.291 . . . no
P(3) C(29) H(42) 109.395 . . . no
P(3) C(29) H(43) 109.378 . . . no
H(41) C(29) H(42) 109.567 . . . no
H(41) C(29) H(43) 109.524 . . . no
H(42) C(29) H(43) 109.671 . . . no
O(1) C(30) H(47) 111.232 . . . no
O(1) C(30) H(48) 111.153 . . . no
C(31) C(30) H(47) 108.529 . . . no
C(31) C(30) H(48) 108.148 . . . no
H(47) C(30) H(48) 105.473 . . . no
C(30) C(31) H(49) 114.730 . . . no
C(30) C(31) H(50) 111.250 . . . no
C(30) C(31) H(51) 110.669 . . . no
H(49) C(31) H(50) 107.296 . . . no
H(49) C(31) H(51) 106.652 . . . no
H(50) C(31) H(51) 105.740 . . . no

loop_
_geom_bond_atom_site_label_1
_geom_bond_atom_site_label_2
_geom_bond_distance
_geom_bond_site_symmetry_2
_geom_bond_publ_flag
Ir P(1) 2.294(2) . yes
Ir P(2) 2.353(2) . yes
Ir P(3) 2.325(2) . yes
Ir Si 2.427(2) . yes
Ir C(20) 2.204(7) . yes
P(1) C(21) 1.816(8) . yes
P(1) C(22) 1.814(9) . yes
P(1) C(23) 1.845(8) . yes
P(2) C(24) 1.838(9) . yes
P(2) C(25) 1.811(9) . yes
P(2) C(26) 1.822(10) . yes
P(3) C(27) 1.822(8) . yes
P(3) C(28) 1.830(8) . yes
P(3) C(29) 1.837(9) . yes
Si C(8) 1.933(8) . yes
Si C(17) 1.956(7) . yes
Si C(19) 1.895(8) . yes
O(1) C(30) 1.38(1) . yes
O(1) C(30) 1.38(1) 2_756 yes
N(1) C(1) 1.296(9) . yes
N(1) C(9) 1.375(9) . yes
N(2) C(10) 1.317(10) . yes
N(2) C(18) 1.370(9) . yes
C(1) C(2) 1.40(1) . yes
C(2) C(3) 1.34(1) . yes
C(3) C(4) 1.41(1) . yes
C(4) C(5) 1.42(1) . yes
C(4) C(9) 1.42(1) . yes
C(5) C(6) 1.37(1) . yes
C(6) C(7) 1.40(1) . yes
C(7) C(8) 1.38(1) . yes
C(8) C(9) 1.42(1) . yes
C(10) C(11) 1.40(1) . yes
C(11) C(12) 1.34(1) . yes
C(12) C(13) 1.41(1) . yes
C(13) C(14) 1.406(10) . yes
C(13) C(18) 1.416(9) . yes
C(14) C(15) 1.34(1) . yes
C(15) C(16) 1.419(10) . yes
C(16) C(17) 1.379(9) . yes
C(17) C(18) 1.434(9) . yes
C(30) C(31) 1.43(1) . yes
Ir H(1) 1.29(7) . no
C(1) H(2) 0.951 . no
C(2) H(3) 0.952 . no
C(3) H(4) 0.951 . no
C(5) H(5) 0.955 . no
C(6) H(6) 0.946 . no
C(7) H(7) 0.947 . no
C(10) H(8) 0.948 . no
C(11) H(9) 0.949 . no
C(12) H(10) 0.948 . no
C(14) H(11) 0.948 . no
C(15) H(12) 0.950 . no
C(16) H(13) 0.954 . no
C(19) H(14) 0.950 . no
C(19) H(15) 0.951 . no
C(19) H(16) 0.950 . no
C(20) H(44) 0.951 . no
C(20) H(45) 0.952 . no
C(20) H(46) 0.952 . no
C(21) H(17) 0.949 . no
C(21) H(18) 0.944 . no
C(21) H(19) 0.951 . no
C(22) H(20) 0.947 . no
C(22) H(21) 0.954 . no
C(22) H(22) 0.947 . no
C(23) H(23) 0.951 . no
C(23) H(24) 0.949 . no
C(23) H(25) 0.948 . no
C(24) H(26) 0.942 . no
C(24) H(27) 0.957 . no
C(24) H(28) 0.949 . no
C(25) H(29) 0.953 . no
C(25) H(30) 0.948 . no
C(25) H(31) 0.953 . no
C(26) H(32) 0.953 . no
C(26) H(33) 0.943 . no
C(26) H(34) 0.947 . no
C(27) H(35) 0.947 . no
C(27) H(36) 0.947 . no
C(27) H(37) 0.954 . no
C(28) H(38) 0.954 . no
C(28) H(39) 0.952 . no
C(28) H(40) 0.946 . no
C(29) H(41) 0.950 . no
C(29) H(42) 0.949 . no
C(29) H(43) 0.949 . no
C(30) H(47) 0.974 . no
C(30) H(48) 0.975 . no
C(31) H(49) 0.957 . no
C(31) H(50) 0.969 . no
C(31) H(51) 0.977 . no

loop_
_geom_contact_atom_site_label_1
_geom_contact_atom_site_label_2
_geom_contact_distance
_geom_contact_site_symmetry_2
C(1) C(28) 3.59(1) 3_665
C(2) C(4) 3.30(1) 3_655
C(2) C(5) 3.54(1) 3_655
C(2) C(10) 3.58(1) 3_655
C(3) C(4) 3.50(1) 3_655
C(3) C(9) 3.51(1) 3_655
C(3) C(3) 3.54(2) 3_655
C(6) C(11) 3.48(1) 4_555

loop_
_geom_torsion_atom_site_label_1
_geom_torsion_atom_site_label_2
_geom_torsion_atom_site_label_3
_geom_torsion_atom_site_label_4
_geom_torsion
_geom_torsion_site_symmetry_1
_geom_torsion_site_symmetry_2
_geom_torsion_site_symmetry_3
_geom_torsion_site_symmetry_4
_geom_torsion_publ_flag
Ir Si C(8) C(7) -87.9(6) 1_555 1_555 1_555 1_555 yes
Ir Si C(8) C(9) 92.1(6) 1_555 1_555 1_555 1_555 yes
Ir Si C(17) C(16) 10.1(7) 1_555 1_555 1_555 1_555 yes
Ir Si C(17) C(18) -173.6(5) 1_555 1_555 1_555 1_555 yes
P(1) Ir P(2) C(24) -19.7(4) 1_555 1_555 1_555 1_555 yes
P(1) Ir P(2) C(25) 100.5(4) 1_555 1_555 1_555 1_555 yes
P(1) Ir P(2) C(26) -143.7(4) 1_555 1_555 1_555 1_555 yes
P(1) Ir P(3) C(27) -49.8(3) 1_555 1_555 1_555 1_555 yes
P(1) Ir P(3) C(28) -171.4(3) 1_555 1_555 1_555 1_555 yes
P(1) Ir P(3) C(29) 69.8(3) 1_555 1_555 1_555 1_555 yes
P(1) Ir Si C(8) -4.1(3) 1_555 1_555 1_555 1_555 yes
P(1) Ir Si C(17) -115.9(2) 1_555 1_555 1_555 1_555 yes
P(1) Ir Si C(19) 125.8(3) 1_555 1_555 1_555 1_555 yes
P(2) Ir P(1) C(21) 174.3(3) 1_555 1_555 1_555 1_555 yes
P(2) Ir P(1) C(22) -66.1(4) 1_555 1_555 1_555 1_555 yes
P(2) Ir P(1) C(23) 50.9(4) 1_555 1_555 1_555 1_555 yes
P(2) Ir P(3) C(27) -147.4(3) 1_555 1_555 1_555 1_555 yes
P(2) Ir P(3) C(28) 91.0(3) 1_555 1_555 1_555 1_555 yes
P(2) Ir P(3) C(29) -27.7(3) 1_555 1_555 1_555 1_555 yes
P(2) Ir Si C(8) 126.8(3) 1_555 1_555 1_555 1_555 yes
P(2) Ir Si C(17) 15.0(3) 1_555 1_555 1_555 1_555 yes
P(2) Ir Si C(19) -103.3(3) 1_555 1_555 1_555 1_555 yes
P(3) Ir P(1) C(21) 75.1(4) 1_555 1_555 1_555 1_555 yes
P(3) Ir P(1) C(22) -165.3(4) 1_555 1_555 1_555 1_555 yes
P(3) Ir P(1) C(23) -48.2(4) 1_555 1_555 1_555 1_555 yes
P(3) Ir P(2) C(24) 77.2(4) 1_555 1_555 1_555 1_555 yes
P(3) Ir P(2) C(25) -162.6(4) 1_555 1_555 1_555 1_555 yes
P(3) Ir P(2) C(26) -46.8(4) 1_555 1_555 1_555 1_555 yes
P(3) Ir Si C(8) -101.5(3) 1_555 1_555 1_555 1_555 yes
P(3) Ir Si C(17) 146.8(2) 1_555 1_555 1_555 1_555 yes
P(3) Ir Si C(19) 28.5(3) 1_555 1_555 1_555 1_555 yes
Si Ir P(1) C(21) -24.3(4) 1_555 1_555 1_555 1_555 yes
Si Ir P(1) C(22) 95.3(4) 1_555 1_555 1_555 1_555 yes
Si Ir P(1) C(23) -147.6(4) 1_555 1_555 1_555 1_555 yes
Si Ir P(2) C(24) -151.1(4) 1_555 1_555 1_555 1_555 yes
Si Ir P(2) C(25) -30.9(5) 1_555 1_555 1_555 1_555 yes
Si Ir P(2) C(26) 84.9(4) 1_555 1_555 1_555 1_555 yes
Si Ir P(3) C(27) 51.0(3) 1_555 1_555 1_555 1_555 yes
Si Ir P(3) C(28) -70.6(3) 1_555 1_555 1_555 1_555 yes
Si Ir P(3) C(29) 170.6(3) 1_555 1_555 1_555 1_555 yes
Si C(8) C(7) C(6) 179.8(6) 1_555 1_555 1_555 1_555 yes
Si C(8) C(9) N(1) -1.6(9) 1_555 1_555 1_555 1_555 yes
Si C(8) C(9) C(4) -178.3(5) 1_555 1_555 1_555 1_555 yes
Si C(17) C(16) C(15) 174.4(6) 1_555 1_555 1_555 1_555 yes
Si C(17) C(18) N(2) 5.4(9) 1_555 1_555 1_555 1_555 yes
Si C(17) C(18) C(13) -174.7(5) 1_555 1_555 1_555 1_555 yes
N(1) C(1) C(2) C(3) 1(1) 1_555 1_555 1_555 1_555 yes
N(1) C(9) C(4) C(3) 2(1) 1_555 1_555 1_555 1_555 yes
N(1) C(9) C(4) C(5) -178.1(7) 1_555 1_555 1_555 1_555 yes
N(1) C(9) C(8) C(7) 178.4(6) 1_555 1_555 1_555 1_555 yes
N(2) C(10) C(11) C(12) 1(1) 1_555 1_555 1_555 1_555 yes
N(2) C(18) C(13) C(12) 0(1) 1_555 1_555 1_555 1_555 yes
N(2) C(18) C(13) C(14) 178.8(7) 1_555 1_555 1_555 1_555 yes
N(2) C(18) C(17) C(16) -178.1(7) 1_555 1_555 1_555 1_555 yes
C(1) N(1) C(9) C(4) -2(1) 1_555 1_555 1_555 1_555 yes
C(1) N(1) C(9) C(8) -178.9(7) 1_555 1_555 1_555 1_555 yes
C(1) C(2) C(3) C(4) 0(1) 1_555 1_555 1_555 1_555 yes
C(2) C(1) N(1) C(9) 0(1) 1_555 1_555 1_555 1_555 yes
C(2) C(3) C(4) C(5) 179.4(8) 1_555 1_555 1_555 1_555 yes
C(2) C(3) C(4) C(9) -1(1) 1_555 1_555 1_555 1_555 yes
C(3) C(4) C(5) C(6) 178.6(8) 1_555 1_555 1_555 1_555 yes
C(3) C(4) C(9) C(8) 179.6(7) 1_555 1_555 1_555 1_555 yes
C(4) C(5) C(6) C(7) 1(1) 1_555 1_555 1_555 1_555 yes
C(4) C(9) C(8) C(7) 1(1) 1_555 1_555 1_555 1_555 yes
C(5) C(4) C(9) C(8) -1(1) 1_555 1_555 1_555 1_555 yes
C(5) C(6) C(7) C(8) -1(1) 1_555 1_555 1_555 1_555 yes
C(6) C(5) C(4) C(9) 0(1) 1_555 1_555 1_555 1_555 yes
C(6) C(7) C(8) C(9) 0(1) 1_555 1_555 1_555 1_555 yes
C(7) C(8) Si C(17) 32.1(6) 1_555 1_555 1_555 1_555 yes
C(7) C(8) Si C(19) 138.8(6) 1_555 1_555 1_555 1_555 yes
C(8) Si Ir C(20) 168.9(3) 1_555 1_555 1_555 1_555 yes
C(8) Si C(17) C(16) -115.5(6) 1_555 1_555 1_555 1_555 yes
C(8) Si C(17) C(18) 60.8(6) 1_555 1_555 1_555 1_555 yes
C(9) C(8) Si C(17) -147.9(6) 1_555 1_555 1_555 1_555 yes
C(9) C(8) Si C(19) -41.3(7) 1_555 1_555 1_555 1_555 yes
C(10) N(2) C(18) C(13) 0(1) 1_555 1_555 1_555 1_555 yes
C(10) N(2) C(18) C(17) -179.6(7) 1_555 1_555 1_555 1_555 yes
C(10) C(11) C(12) C(13) -1(1) 1_555 1_555 1_555 1_555 yes
C(11) C(10) N(2) C(18) 0(1) 1_555 1_555 1_555 1_555 yes
C(11) C(12) C(13) C(14) -178.5(8) 1_555 1_555 1_555 1_555 yes
C(11) C(12) C(13) C(18) 0(1) 1_555 1_555 1_555 1_555 yes
C(12) C(13) C(14) C(15) 179.8(8) 1_555 1_555 1_555 1_555 yes
C(12) C(13) C(18) C(17) 179.6(7) 1_555 1_555 1_555 1_555 yes
C(13) C(14) C(15) C(16) 0(1) 1_555 1_555 1_555 1_555 yes
C(13) C(18) C(17) C(16) 1(1) 1_555 1_555 1_555 1_555 yes
C(14) C(13) C(18) C(17) -1(1) 1_555 1_555 1_555 1_555 yes
C(14) C(15) C(16) C(17) 1(1) 1_555 1_555 1_555 1_555 yes
C(15) C(14) C(13) C(18) 0(1) 1_555 1_555 1_555 1_555 yes
C(15) C(16) C(17) C(18) -2(1) 1_555 1_555 1_555 1_555 yes
C(16) C(17) Si C(19) 134.9(6) 1_555 1_555 1_555 1_555 yes
C(17) Si Ir C(20) 57.1(3) 1_555 1_555 1_555 1_555 yes
C(18) C(17) Si C(19) -48.8(6) 1_555 1_555 1_555 1_555 yes
C(19) Si Ir C(20) -61.2(3) 1_555 1_555 1_555 1_555 yes
C(20) Ir P(1) C(21) -100(1) 1_555 1_555 1_555 1_555 yes
C(20) Ir P(1) C(22) 18(1) 1_555 1_555 1_555 1_555 yes
C(20) Ir P(1) C(23) 135(1) 1_555 1_555 1_555 1_555 yes
C(20) Ir P(2) C(24) 167.4(5) 1_555 1_555 1_555 1_555 yes
C(20) Ir P(2) C(25) -72.4(5) 1_555 1_555 1_555 1_555 yes
C(20) Ir P(2) C(26) 43.4(4) 1_555 1_555 1_555 1_555 yes
C(20) Ir P(3) C(27) 129.7(4) 1_555 1_555 1_555 1_555 yes
C(20) Ir P(3) C(28) 8.1(4) 1_555 1_555 1_555 1_555 yes
C(20) Ir P(3) C(29) -110.7(4) 1_555 1_555 1_555 1_555 yes
C(30) O(1) C(30) C(31) 177(1) 1_555 1_555 2_756 2_756 yes
